data_2227971
loop_
_publ_author_name
'Asad, Mohammad'
'Oo, Chuan-Wei'
'Osman, Hasnah'
'Yeap, Chin Sing'
'Fun, Hoong-Kun'

_publ_section_title
;
 3-Methyl-4-[(<i>E</i>)-3-thienylmethylideneamino]-1<i>H</i>-1,2,4-triazole-5(4<i>H</i>)-thione
;
_journal_coeditor_code RZ2500
_journal_issue 11
_journal_name_full 'Acta Crystallographica Section E'
_journal_page_first o2861
_journal_page_last o2862
_journal_paper_doi 10.1107/S1600536810041152
_journal_volume 66
_journal_year 2010
_chemical_formula_iupac 'C8 H8 N4 S2'
_chemical_formula_moiety 'C8 H8 N4 S2'
_chemical_formula_sum 'C8 H8 N4 S2'
_chemical_formula_weight 224.30
_chemical_name_systematic
;
3-Methyl-4-[(<i>E</i>)-3-thienylmethylideneamino]-1<i>H</i>-1,2,4-triazole-
5(4<i>H</i>)-thione
;
_space_group_IT_number 2
_symmetry_cell_setting triclinic
_symmetry_space_group_name_Hall '-P 1'
_symmetry_space_group_name_H-M 'P -1'
_atom_sites_solution_hydrogens geom
_atom_sites_solution_primary direct
_atom_sites_solution_secondary difmap
_audit_creation_method SHELXL-97
_cell_angle_alpha 66.632(2)
_cell_angle_beta 83.409(2)
_cell_angle_gamma 63.974(2)
_cell_formula_units_Z 4
_cell_length_a 9.3108(7)
_cell_length_b 10.2848(8)
_cell_length_c 12.7798(10)
_cell_measurement_reflns_used 9994
_cell_measurement_temperature 100.00(10)
_cell_measurement_theta_max 35.03
_cell_measurement_theta_min 2.39
_cell_volume 1006.88(14)
_computing_cell_refinement 'SAINT (Bruker, 2009)'
_computing_data_collection 'APEX2 (Bruker, 2009)'
_computing_data_reduction 'SAINT (Bruker, 2009)'
_computing_molecular_graphics 'SHELXTL (Sheldrick, 2008)'
_computing_publication_material 'SHELXTL (Sheldrick, 2008) and PLATON (Spek, 2009)'
_computing_structure_refinement 'SHELXTL (Sheldrick, 2008)'
_computing_structure_solution 'SHELXTL (Sheldrick, 2008)'
_diffrn_ambient_temperature 100
_diffrn_measured_fraction_theta_full 0.980
_diffrn_measured_fraction_theta_max 0.980
_diffrn_measurement_device_type 'Bruker APEXII DUO CCD area-detector'
_diffrn_measurement_method '\f and \w scans'
_diffrn_radiation_monochromator graphite
_diffrn_radiation_source 'fine-focus sealed tube'
_diffrn_radiation_type MoK\a
_diffrn_radiation_wavelength 0.71073
_diffrn_reflns_av_R_equivalents 0.0252
_diffrn_reflns_av_sigmaI/netI 0.0301
_diffrn_reflns_limit_h_max 13
_diffrn_reflns_limit_h_min -15
_diffrn_reflns_limit_k_max 16
_diffrn_reflns_limit_k_min -16
_diffrn_reflns_limit_l_max 20
_diffrn_reflns_limit_l_min -17
_diffrn_reflns_number 23519
_diffrn_reflns_theta_full 35.08
_diffrn_reflns_theta_max 35.08
_diffrn_reflns_theta_min 2.39
_diffrn_standards_number 0
_exptl_absorpt_coefficient_mu 0.492
_exptl_absorpt_correction_T_max 0.8956
_exptl_absorpt_correction_T_min 0.8446
_exptl_absorpt_correction_type multi-scan
_exptl_absorpt_process_details '(<i>SADABS</i>; Bruker, 2009)'
_exptl_crystal_colour colourless
_exptl_crystal_density_diffrn 1.480
_exptl_crystal_density_method 'not measured'
_exptl_crystal_description block
_exptl_crystal_F_000 464
_exptl_crystal_size_max 0.36
_exptl_crystal_size_mid 0.25
_exptl_crystal_size_min 0.23
_refine_diff_density_max 1.059
_refine_diff_density_min -0.496
_refine_ls_extinction_method none
_refine_ls_goodness_of_fit_ref 1.055
_refine_ls_hydrogen_treatment mixed
_refine_ls_matrix_type full
_refine_ls_number_parameters 288
_refine_ls_number_reflns 8745
_refine_ls_number_restraints 1
_refine_ls_restrained_S_all 1.056
_refine_ls_R_factor_all 0.0469
_refine_ls_R_factor_gt 0.0401
_refine_ls_shift/su_max 0.001
_refine_ls_shift/su_mean <0.001
_refine_ls_structure_factor_coef Fsqd
_refine_ls_weighting_details 'calc w=1/[\s^2^(Fo^2^)+(0.0606P)^2^+0.2963P] where P=(Fo^2^+2Fc^2^)/3'
_refine_ls_weighting_scheme calc
_refine_ls_wR_factor_gt 0.1083
_refine_ls_wR_factor_ref 0.1144
_reflns_number_gt 7500
_reflns_number_total 8745
_reflns_threshold_expression 'I > 2\s(I)'
_cod_data_source_file rz2500.cif
_cod_data_source_block I
_cod_original_cell_volume 1006.88(13)
_cod_database_code 2227971
_cod_database_fobs_code 2227971

loop_
_symmetry_equiv_pos_as_xyz
'x, y, z'
'-x, -y, -z'

loop_
_atom_site_type_symbol
_atom_site_label
_atom_site_fract_x
_atom_site_fract_y
_atom_site_fract_z
_atom_site_U_iso_or_equiv
_atom_site_adp_type
_atom_site_calc_flag
_atom_site_refinement_flags
_atom_site_occupancy
_atom_site_disorder_assembly
_atom_site_disorder_group
S S1A 0.76095(4) -0.34744(4) 0.39899(2) 0.02948(7) Uani d . 1 . .
S S2A 0.22259(3) -0.11508(3) -0.03400(2) 0.02363(6) Uani d . 1 . .
N N1A 0.35008(11) 0.05807(10) 0.09471(7) 0.02091(15) Uani d . 1 . .
N N2A 0.24129(11) 0.12778(10) 0.00194(7) 0.01941(14) Uani d . 1 . .
N N3A 0.07864(12) 0.20250(10) -0.13672(8) 0.02245(16) Uani d . 1 . .
N N4A 0.06835(12) 0.33875(11) -0.13366(8) 0.02392(17) Uani d . 1 . .
C C1A 0.63594(14) -0.31400(13) 0.29387(9) 0.02447(19) Uani d . 1 . .
H H1AA 0.6348 -0.3924 0.2755 0.029 Uiso calc R 1 . .
C C2A 0.68112(15) -0.15163(15) 0.37468(10) 0.0279(2) Uani d . 1 . .
H H2AA 0.7137 -0.1108 0.4157 0.033 Uiso calc R 1 . .
C C3A 0.56310(14) -0.06294(13) 0.28710(9) 0.02428(19) Uani d . 1 . .
H H3AA 0.5065 0.0456 0.2614 0.029 Uiso calc R 1 . .
C C4A 0.53698(12) -0.15641(12) 0.23970(8) 0.02067(16) Uani d . 1 . .
C C5A 0.42312(13) -0.09238(12) 0.14318(8) 0.02136(17) Uani d . 1 . .
H H5AA 0.4042 -0.1571 0.1179 0.026 Uiso calc R 1 . .
C C6A 0.18194(12) 0.07072(11) -0.05621(8) 0.01945(16) Uani d . 1 . .
C C7A 0.16892(13) 0.29067(12) -0.04888(8) 0.02199(17) Uani d . 1 . .
C C8A 0.20936(16) 0.39193(13) -0.01317(10) 0.0285(2) Uani d . 1 . .
H H8AA 0.1551 0.4992 -0.0654 0.043 Uiso calc R 1 . .
H H8AB 0.3230 0.3597 -0.0134 0.043 Uiso calc R 1 . .
H H8AC 0.1762 0.3825 0.0624 0.043 Uiso calc R 1 . .
S S2B 0.88542(4) 0.23323(3) 0.64301(2) 0.02461(7) Uani d . 1 . .
N N1B 0.78425(11) 0.05827(10) 0.51301(7) 0.02158(16) Uani d . 1 . .
N N2B 0.85328(11) -0.01306(10) 0.62466(7) 0.01962(15) Uani d . 1 . .
N N3B 0.97744(12) -0.07490(11) 0.77934(8) 0.02242(16) Uani d . 1 . .
N N4B 0.98117(13) -0.21239(11) 0.78403(8) 0.02472(17) Uani d . 1 . .
C C4B 0.58641(12) 0.28766(11) 0.37606(8) 0.01978(16) Uani d . 1 . .
S S1B 0.38121(11) 0.51444(11) 0.21591(7) 0.02699(15) Uani d P 0.6375(19) A 1
C C1B 0.4516(4) 0.4333(3) 0.3522(3) 0.0172(6) Uani d P 0.6375(19) A 1
H H1BA 0.4077 0.4784 0.4054 0.021 Uiso calc PR 0.6375(19) A 1
C C2B 0.5300(10) 0.3569(8) 0.1808(6) 0.0429(15) Uani d P 0.6375(19) A 1
H H2BA 0.5390 0.3496 0.1099 0.051 Uiso calc PR 0.6375(19) A 1
C C3B 0.6279(10) 0.2492(8) 0.2775(7) 0.0299(7) Uani d P 0.6375(19) A 1
H H3BA 0.7151 0.1577 0.2789 0.036 Uiso calc PR 0.6375(19) A 1
S S1X 0.5125(4) 0.3829(3) 0.1634(2) 0.0288(4) Uani d PD 0.3625(19) A 2
C C1X 0.6323(13) 0.2441(10) 0.2839(10) 0.0172(6) Uani d P 0.3625(19) A 2
H H1XA 0.7179 0.1506 0.2871 0.021 Uiso calc PR 0.3625(19) A 2
C C2X 0.3997(10) 0.5014(10) 0.2362(7) 0.0429(15) Uani d PD 0.3625(19) A 2
H H2XA 0.3132 0.5990 0.2040 0.051 Uiso calc PR 0.3625(19) A 2
C C3X 0.4540(11) 0.4332(11) 0.3424(8) 0.048(2) Uani d P 0.3625(19) A 2
H H3XA 0.4062 0.4799 0.3943 0.057 Uiso calc PR 0.3625(19) A 2
C C5B 0.66610(12) 0.19528(11) 0.49031(8) 0.01976(16) Uani d . 1 A .
H H5BA 0.6319 0.2350 0.5472 0.024 Uiso calc R 1 . .
C C6B 0.90351(12) 0.04953(11) 0.68276(8) 0.01932(16) Uani d . 1 . .
C C7B 0.90578(13) -0.17204(11) 0.68809(8) 0.02196(17) Uani d . 1 . .
C C8B 0.87796(17) -0.27885(13) 0.65086(10) 0.0302(2) Uani d . 1 . .
H H8BA 0.9231 -0.3832 0.7087 0.045 Uiso calc R 1 . .
H H8BB 0.9279 -0.2790 0.5809 0.045 Uiso calc R 1 . .
H H8BC 0.7649 -0.2436 0.6389 0.045 Uiso calc R 1 . .
H H3NA 0.025(2) 0.210(2) -0.1941(16) 0.035(5) Uiso d . 1 . .
H H3NB 1.027(2) -0.077(2) 0.8312(17) 0.037(5) Uiso d . 1 . .

loop_
_atom_site_aniso_label
_atom_site_aniso_U_11
_atom_site_aniso_U_22
_atom_site_aniso_U_33
_atom_site_aniso_U_12
_atom_site_aniso_U_13
_atom_site_aniso_U_23
S1A 0.02947(14) 0.02718(13) 0.02285(12) -0.01128(11) -0.00947(10) 0.00081(10)
S2A 0.02878(13) 0.01789(11) 0.02143(11) -0.00851(9) -0.00820(9) -0.00404(8)
N1A 0.0232(4) 0.0199(3) 0.0164(3) -0.0082(3) -0.0052(3) -0.0033(3)
N2A 0.0224(4) 0.0171(3) 0.0158(3) -0.0077(3) -0.0046(3) -0.0028(3)
N3A 0.0257(4) 0.0188(3) 0.0196(3) -0.0092(3) -0.0074(3) -0.0025(3)
N4A 0.0279(4) 0.0187(4) 0.0213(4) -0.0091(3) -0.0065(3) -0.0029(3)
C1A 0.0253(5) 0.0209(4) 0.0227(4) -0.0103(4) -0.0057(3) -0.0018(3)
C2A 0.0320(5) 0.0301(5) 0.0219(4) -0.0149(4) -0.0066(4) -0.0064(4)
C3A 0.0295(5) 0.0233(4) 0.0187(4) -0.0119(4) -0.0053(3) -0.0044(3)
C4A 0.0223(4) 0.0200(4) 0.0166(3) -0.0098(3) -0.0041(3) -0.0019(3)
C5A 0.0230(4) 0.0197(4) 0.0187(4) -0.0088(3) -0.0051(3) -0.0035(3)
C6A 0.0209(4) 0.0187(4) 0.0160(3) -0.0081(3) -0.0034(3) -0.0034(3)
C7A 0.0260(4) 0.0172(4) 0.0190(4) -0.0084(3) -0.0043(3) -0.0028(3)
C8A 0.0369(6) 0.0209(4) 0.0266(5) -0.0126(4) -0.0080(4) -0.0052(4)
S2B 0.03028(13) 0.01731(11) 0.02452(12) -0.00988(9) -0.00816(9) -0.00420(9)
N1B 0.0251(4) 0.0173(3) 0.0176(3) -0.0066(3) -0.0066(3) -0.0029(3)
N2B 0.0229(4) 0.0144(3) 0.0173(3) -0.0064(3) -0.0061(3) -0.0019(3)
N3B 0.0275(4) 0.0197(4) 0.0183(3) -0.0108(3) -0.0063(3) -0.0028(3)
N4B 0.0316(5) 0.0182(3) 0.0205(4) -0.0107(3) -0.0081(3) -0.0011(3)
C4B 0.0219(4) 0.0163(4) 0.0181(4) -0.0083(3) -0.0035(3) -0.0024(3)
S1B 0.0283(3) 0.0208(2) 0.0227(2) -0.00926(19) -0.00948(18) 0.00179(17)
C1B 0.0168(9) 0.0083(7) 0.0140(7) 0.0010(6) -0.0091(7) 0.0030(6)
C2B 0.0343(17) 0.0261(19) 0.063(4) -0.0096(14) -0.002(2) -0.014(2)
C3B 0.0346(15) 0.0358(15) 0.0226(16) -0.0165(12) 0.0019(11) -0.0131(12)
S1X 0.0313(8) 0.0265(9) 0.0240(5) -0.0102(7) -0.0031(5) -0.0066(5)
C1X 0.0168(9) 0.0083(7) 0.0140(7) 0.0010(6) -0.0091(7) 0.0030(6)
C2X 0.0343(17) 0.0261(19) 0.063(4) -0.0096(14) -0.002(2) -0.014(2)
C3X 0.053(4) 0.056(4) 0.069(5) -0.041(3) 0.029(3) -0.044(4)
C5B 0.0215(4) 0.0172(4) 0.0180(4) -0.0080(3) -0.0034(3) -0.0034(3)
C6B 0.0202(4) 0.0172(4) 0.0184(4) -0.0075(3) -0.0034(3) -0.0041(3)
C7B 0.0268(4) 0.0152(4) 0.0190(4) -0.0080(3) -0.0067(3) -0.0010(3)
C8B 0.0433(6) 0.0178(4) 0.0266(5) -0.0125(4) -0.0124(4) -0.0027(4)

loop_
_atom_type_symbol
_atom_type_description
_atom_type_scat_dispersion_real
_atom_type_scat_dispersion_imag
_atom_type_scat_source
C C 0.0033 0.0016 'International Tables Vol C Tables 4.2.6.8 and 6.1.1.4'
H H 0.0000 0.0000 'International Tables Vol C Tables 4.2.6.8 and 6.1.1.4'
N N 0.0061 0.0033 'International Tables Vol C Tables 4.2.6.8 and 6.1.1.4'
S S 0.1246 0.1234 'International Tables Vol C Tables 4.2.6.8 and 6.1.1.4'

loop_
_geom_angle_atom_site_label_1
_geom_angle_atom_site_label_2
_geom_angle_atom_site_label_3
_geom_angle_site_symmetry_1
_geom_angle_site_symmetry_3
_geom_angle
_geom_angle_publ_flag
C1A S1A C2A . . 92.44(5) ?
C5A N1A N2A . . 120.12(9) ?
N1A N2A C6A . . 134.03(8) ?
N1A N2A C7A . . 117.69(8) ?
C6A N2A C7A . . 108.28(8) ?
C6A N3A N4A . . 114.25(8) ?
C6A N3A H3NA . . 127.0(12) ?
N4A N3A H3NA . . 118.5(12) ?
C7A N4A N3A . . 104.29(8) ?
C4A C1A S1A . . 111.67(8) ?
C4A C1A H1AA . . 124.2 ?
S1A C1A H1AA . . 124.2 ?
C3A C2A S1A . . 111.42(8) ?
C3A C2A H2AA . . 124.3 ?
S1A C2A H2AA . . 124.3 ?
C2A C3A C4A . . 112.42(10) ?
C2A C3A H3AA . . 123.8 ?
C4A C3A H3AA . . 123.8 ?
C1A C4A C3A . . 112.04(9) ?
C1A C4A C5A . . 123.85(10) ?
C3A C4A C5A . . 124.08(9) ?
N1A C5A C4A . . 116.66(9) ?
N1A C5A H5AA . . 121.7 ?
C4A C5A H5AA . . 121.7 ?
N3A C6A N2A . . 102.63(8) ?
N3A C6A S2A . . 126.98(8) ?
N2A C6A S2A . . 130.38(7) ?
N4A C7A N2A . . 110.54(9) ?
N4A C7A C8A . . 125.91(9) ?
N2A C7A C8A . . 123.48(9) ?
C7A C8A H8AA . . 109.5 ?
C7A C8A H8AB . . 109.5 ?
H8AA C8A H8AB . . 109.5 ?
C7A C8A H8AC . . 109.5 ?
H8AA C8A H8AC . . 109.5 ?
H8AB C8A H8AC . . 109.5 ?
C5B N1B N2B . . 113.61(9) ?
C6B N2B C7B . . 108.61(8) ?
C6B N2B N1B . . 128.38(8) ?
C7B N2B N1B . . 122.26(8) ?
C6B N3B N4B . . 113.86(8) ?
C6B N3B H3NB . . 126.2(13) ?
N4B N3B H3NB . . 119.7(13) ?
C7B N4B N3B . . 104.32(8) ?
C1X C4B C3X . . 109.6(5) ?
C1X C4B C1B . . 114.6(3) ?
C3X C4B C3B . . 107.0(5) ?
C1B C4B C3B . . 112.0(3) ?
C1X C4B C5B . . 124.8(3) ?
C3X C4B C5B . . 125.6(4) ?
C1B C4B C5B . . 120.56(16) ?
C3B C4B C5B . . 127.5(3) ?
C1B S1B C2B . . 94.2(3) ?
C4B C1B S1B . . 111.2(2) ?
C4B C1B H1BA . . 124.4 ?
S1B C1B H1BA . . 124.4 ?
C3B C2B S1B . . 107.5(6) ?
C3B C2B H2BA . . 126.3 ?
S1B C2B H2BA . . 126.3 ?
C2B C3B C4B . . 115.1(6) ?
C2B C3B H3BA . . 122.4 ?
C4B C3B H3BA . . 122.4 ?
C1X S1X C2X . . 91.4(5) ?
C4B C1X S1X . . 111.6(5) ?
C4B C1X H1XA . . 124.2 ?
S1X C1X H1XA . . 124.2 ?
C3X C2X S1X . . 109.7(7) ?
C3X C2X H2XA . . 125.1 ?
S1X C2X H2XA . . 125.1 ?
C2X C3X C4B . . 117.6(8) ?
C2X C3X H3XA . . 121.2 ?
C4B C3X H3XA . . 121.2 ?
N1B C5B C4B . . 120.21(9) ?
N1B C5B H5BA . . 119.9 ?
C4B C5B H5BA . . 119.9 ?
N3B C6B N2B . . 102.76(8) ?
N3B C6B S2B . . 127.50(8) ?
N2B C6B S2B . . 129.69(7) ?
N4B C7B N2B . . 110.39(9) ?
N4B C7B C8B . . 125.79(9) ?
N2B C7B C8B . . 123.82(9) ?
C7B C8B H8BA . . 109.5 ?
C7B C8B H8BB . . 109.5 ?
H8BA C8B H8BB . . 109.5 ?
C7B C8B H8BC . . 109.5 ?
H8BA C8B H8BC . . 109.5 ?
H8BB C8B H8BC . . 109.5 ?

loop_
_geom_bond_atom_site_label_1
_geom_bond_atom_site_label_2
_geom_bond_site_symmetry_2
_geom_bond_distance
_geom_bond_publ_flag
S1A C1A . 1.7085(11) ?
S1A C2A . 1.7170(13) ?
S2A C6A . 1.6838(10) ?
N1A C5A . 1.2859(13) ?
N1A N2A . 1.3820(11) ?
N2A C6A . 1.3881(12) ?
N2A C7A . 1.3889(13) ?
N3A C6A . 1.3408(13) ?
N3A N4A . 1.3781(13) ?
N3A H3NA . 0.896(19) ?
N4A C7A . 1.3026(13) ?
C1A C4A . 1.3787(15) ?
C1A H1AA . 0.9300 ?
C2A C3A . 1.3730(15) ?
C2A H2AA . 0.9300 ?
C3A C4A . 1.4322(15) ?
C3A H3AA . 0.9300 ?
C4A C5A . 1.4568(13) ?
C5A H5AA . 0.9300 ?
C7A C8A . 1.4816(15) ?
C8A H8AA . 0.9600 ?
C8A H8AB . 0.9600 ?
C8A H8AC . 0.9600 ?
S2B C6B . 1.6837(10) ?
N1B C5B . 1.2917(13) ?
N1B N2B . 1.3977(11) ?
N2B C6B . 1.3811(12) ?
N2B C7B . 1.3812(12) ?
N3B C6B . 1.3430(12) ?
N3B N4B . 1.3765(13) ?
N3B H3NB . 0.84(2) ?
N4B C7B . 1.3063(13) ?
C4B C1X . 1.381(13) ?
C4B C3X . 1.392(10) ?
C4B C1B . 1.410(3) ?
C4B C3B . 1.429(8) ?
C4B C5B . 1.4542(13) ?
S1B C1B . 1.670(3) ?
S1B C2B . 1.791(9) ?
C1B H1BA . 0.9300 ?
C2B C3B . 1.367(9) ?
C2B H2BA . 0.9300 ?
C3B H3BA . 0.9300 ?
S1X C1X . 1.705(9) ?
S1X C2X . 1.734(8) ?
C1X H1XA . 0.9300 ?
C2X C3X . 1.297(13) ?
C2X H2XA . 0.9300 ?
C3X H3XA . 0.9300 ?
C5B H5BA . 0.9300 ?
C7B C8B . 1.4809(15) ?
C8B H8BA . 0.9600 ?
C8B H8BB . 0.9600 ?
C8B H8BC . 0.9600 ?

loop_
_geom_hbond_atom_site_label_D
_geom_hbond_atom_site_label_H
_geom_hbond_atom_site_label_A
_geom_hbond_site_symmetry_A
_geom_hbond_distance_DH
_geom_hbond_distance_HA
_geom_hbond_distance_DA
_geom_hbond_angle_DHA
_geom_hbond_publ_flag
N3A H3NA S2B 1_454 0.894(19) 2.46(2) 3.3494(11) 177.7(18) yes
N3B H3NB S2A 1_656 0.84(2) 2.45(2) 3.2728(12) 167.7(19) yes
C5A H5AA S2A . 0.9300 2.5000 3.2311(12) 135.00 yes
C8B H8BA N4A 1_646 0.9600 2.5900 3.5503(16) 175.00 yes
C5B H5BA Cg1 2_656 0.93 2.91 3.4955(12) 122 y

loop_
_geom_torsion_atom_site_label_1
_geom_torsion_atom_site_label_2
_geom_torsion_atom_site_label_3
_geom_torsion_atom_site_label_4
_geom_torsion_site_symmetry_1
_geom_torsion_site_symmetry_2
_geom_torsion_site_symmetry_3
_geom_torsion_site_symmetry_4
_geom_torsion
_geom_torsion_publ_flag
C5A N1A N2A C6A . . . . 2.18(18) ?
C5A N1A N2A C7A . . . . -178.40(10) ?
C6A N3A N4A C7A . . . . 0.28(13) ?
C2A S1A C1A C4A . . . . 1.06(10) ?
C1A S1A C2A C3A . . . . -0.79(10) ?
S1A C2A C3A C4A . . . . 0.34(14) ?
S1A C1A C4A C3A . . . . -1.04(13) ?
S1A C1A C4A C5A . . . . 177.06(9) ?
C2A C3A C4A C1A . . . . 0.45(15) ?
C2A C3A C4A C5A . . . . -177.65(11) ?
N2A N1A C5A C4A . . . . 179.43(9) ?
C1A C4A C5A N1A . . . . -173.55(11) ?
C3A C4A C5A N1A . . . . 4.33(16) ?
N4A N3A C6A N2A . . . . -0.02(12) ?
N4A N3A C6A S2A . . . . 179.17(8) ?
N1A N2A C6A N3A . . . . 179.21(11) ?
C7A N2A C6A N3A . . . . -0.24(11) ?
N1A N2A C6A S2A . . . . 0.07(18) ?
C7A N2A C6A S2A . . . . -179.39(9) ?
N3A N4A C7A N2A . . . . -0.43(12) ?
N3A N4A C7A C8A . . . . 176.66(11) ?
N1A N2A C7A N4A . . . . -179.11(9) ?
C6A N2A C7A N4A . . . . 0.44(13) ?
N1A N2A C7A C8A . . . . 3.72(16) ?
C6A N2A C7A C8A . . . . -176.73(11) ?
C5B N1B N2B C6B . . . . -49.59(15) ?
C5B N1B N2B C7B . . . . 141.48(10) ?
C6B N3B N4B C7B . . . . -0.69(13) ?
C1X C4B C1B S1B . . . . 0.7(6) ?
C3X C4B C1B S1B . . . . 7(5) ?
C3B C4B C1B S1B . . . . 0.7(5) ?
C5B C4B C1B S1B . . . . -179.23(13) ?
C2B S1B C1B C4B . . . . -0.2(4) ?
C1B S1B C2B C3B . . . . -0.4(7) ?
S1B C2B C3B C4B . . . . 0.9(10) ?
C1X C4B C3B C2B . . . . 18E1(10) ?
C3X C4B C3B C2B . . . . -1.7(9) ?
C1B C4B C3B C2B . . . . -1.1(9) ?
C5B C4B C3B C2B . . . . 178.9(5) ?
C3X C4B C1X S1X . . . . 0.3(10) ?
C1B C4B C1X S1X . . . . 1.0(10) ?
C3B C4B C1X S1X . . . . 0(19) ?
C5B C4B C1X S1X . . . . -179.1(3) ?
C2X S1X C1X C4B . . . . 0.1(9) ?
C1X S1X C2X C3X . . . . -0.6(9) ?
S1X C2X C3X C4B . . . . 1.0(11) ?
C1X C4B C3X C2X . . . . -0.9(11) ?
C1B C4B C3X C2X . . . . -174(6) ?
C3B C4B C3X C2X . . . . -0.9(10) ?
C5B C4B C3X C2X . . . . 178.6(6) ?
N2B N1B C5B C4B . . . . 177.18(9) ?
C1X C4B C5B N1B . . . . -3.5(7) ?
C3X C4B C5B N1B . . . . 177.1(5) ?
C1B C4B C5B N1B . . . . 176.36(19) ?
C3B C4B C5B N1B . . . . -3.6(5) ?
N4B N3B C6B N2B . . . . 1.89(12) ?
N4B N3B C6B S2B . . . . -175.95(9) ?
C7B N2B C6B N3B . . . . -2.32(12) ?
N1B N2B C6B N3B . . . . -172.46(10) ?
C7B N2B C6B S2B . . . . 175.46(9) ?
N1B N2B C6B S2B . . . . 5.31(17) ?
N3B N4B C7B N2B . . . . -0.87(13) ?
N3B N4B C7B C8B . . . . 179.50(12) ?
C6B N2B C7B N4B . . . . 2.09(13) ?
N1B N2B C7B N4B . . . . 172.96(10) ?
C6B N2B C7B C8B . . . . -178.27(11) ?
N1B N2B C7B C8B . . . . -7.40(17) ?
